data_4335577
loop_
_publ_author_name
'Rosario M. P. Colodrero'
'Giasemi K. Angeli'
'Montse Bazaga-Garcia'
'Pascual Olivera-Pastor'
'Didier Villemin'
'Enrique R. Losilla'
'Estefania Q. Martos'
'Gary B. Hix'
'Miguel A. G. Aranda'
'Konstantinos D. Demadis'
'Aurelio Cabeza'

_publ_contact_author_address
;Dpto Qu\'imica Inorg\'anica, Cristalograf\'ia y Mineralog\'ia
Facultad de Ciencias, Campus de Teatinos s/n
29071 M\'alaga
Spain
;
_publ_contact_author_email aurelio@uma.es
_publ_contact_author_name 'A. Cabeza'
_publ_contact_author_phone +34952131874
_publ_section_title
;
 Structural Variability in Multifunctional Metal
 Xylenediaminetetraphosphonate Hybrids
;
_journal_name_full 'Inorganic Chemistry'
_journal_page_first 8770
_journal_page_last 8783
_journal_paper_doi 10.1021/ic400951s
_journal_volume 52
_journal_year 2013
_chemical_formula_sum 'C12 Co N2 O16 P4'
_chemical_formula_weight 610.96
_space_group_IT_number 2
_symmetry_cell_setting triclinic
_symmetry_Int_Tables_number 2
_symmetry_space_group_name_Hall '-P 1'
_symmetry_space_group_name_H-M 'P -1'
_audit_author_name 'A. Cabeza'
_audit_creation_date 2013-02-21T16:35
_audit_creation_method 'from EXP file using GSAS2CIF'
_audit_update_record ' 2013-02-21T16:35  Initial CIF as created by GSAS2CIF'
_cell_angle_alpha 86.949(11)
_cell_angle_beta 81.250(13)
_cell_angle_gamma 73.514(7)
_cell_formula_units_Z 1
_cell_length_a 6.9303(12)
_cell_length_b 7.5793(8)
_cell_length_c 10.6441(15)
_cell_measurement_temperature 293
_cell_volume 529.85(13)
_computing_structure_refinement GSAS
_diffrn_ambient_temperature 293
_diffrn_radiation_probe x-ray
_diffrn_radiation_type 'Cu K\a~1~'
_diffrn_radiation_wavelength 1.5406
_diffrn_source 'sealed x-ray tube'
_exptl_absorpt_correction_T_max 1.00000
_exptl_absorpt_correction_T_min 1.00000
_exptl_absorpt_process_details
;   GSAS Absorption/surface roughness correction: function number 0
 No correction is applied.
;
_pd_calc_method 'Rietveld Refinement'
_pd_meas_2theta_range_inc 0.017
_pd_meas_2theta_range_max 54.9884
_pd_meas_2theta_range_min 4.0054
_pd_phase_name Co-(p-H6L)
_pd_proc_2theta_range_inc 0.017
_pd_proc_2theta_range_max 54.99838
_pd_proc_2theta_range_min 4.01539
_pd_proc_info_datetime 2013-02-21T16:35:45
_pd_proc_ls_background_function
;   GSAS Background function number 7 with 36 terms.
 Linear interpolation
      1:    1788.71     2:    1935.85     3:    1994.19     4:    1857.07    
      5:    1894.31     6:    1779.25     7:    1563.92     8:    1477.65    
      9:    1537.91    10:    1369.29    11:    1343.86    12:    1839.44    
     13:    1350.18    14:    1436.86    15:    853.350    16:    1442.89    
     17:    1406.67    18:    1242.18    19:    1432.74    20:    1317.09    
     21:    1207.16    22:    1119.39    23:    1397.66    24:    1317.34    
     25:    1220.01    26:    1244.09    27:    1125.47    28:    1264.72    
     29:    1033.90    30:    1184.94    31:    1284.16    32:    1083.41    
     33:    1119.62    34:    1129.06    35:    1187.46    36:    1060.37    
;
_pd_proc_ls_peak_cutoff 0.00500
_pd_proc_ls_pref_orient_corr
;   March-Dollase
 AXIS  1 Ratio=   1.02959  h= 0.000  k= 0.000  l= 1.000
 Prefered orientation correction range: Min=   0.91625, Max=   1.04470
;
_pd_proc_ls_profile_function
;
 CW Profile function number 4 with  27 terms
 Pseudovoigt profile coefficients as parameterized in
 P. Thompson, D.E. Cox & J.B. Hastings (1987). J. Appl. Cryst.,20,79-83.
 Asymmetry correction of L.W. Finger, D.E. Cox & A. P. Jephcoat (1994).
 J. Appl. Cryst.,27,892-900.
 Microstrain broadening by P.W. Stephens,  (1999). J. Appl. Cryst.,32,281-289.
 Peak tails are ignored  where the intensity is below 0.0050 times the peak
   Aniso. broadening axis   0.0   0.0   1.0
;
_pd_proc_ls_prof_R_factor 0.0407
_pd_proc_ls_prof_wR_expected 0.0238
_pd_proc_ls_prof_wR_factor 0.0555
_refine_ls_goodness_of_fit_all 2.53
_refine_ls_matrix_type full
_refine_ls_number_parameters 110
_refine_ls_number_restraints 50
_refine_ls_R_Fsqd_factor 0.04621
_refine_ls_shift/su_max 0.08
_refine_ls_shift/su_mean 0.02
_reflns_d_resolution_high 1.671
_reflns_d_resolution_low 10.520
_reflns_limit_h_max 4
_reflns_limit_h_min 0
_reflns_limit_k_max 4
_reflns_limit_k_min -4
_reflns_limit_l_max 6
_reflns_limit_l_min -6
_reflns_number_total 236
_cod_data_source_file ic400951s_si_002_2.cif
_cod_data_source_block Co-(p-H6L)_publ
_cod_original_cell_volume 529.85(18)
_cod_original_formula_sum 'C12 Co1 N2 O16 P4'
_cod_database_code 4335577

loop_
_symmetry_equiv_pos_site_id
_symmetry_equiv_pos_as_xyz
1 +x,+y,+z
-1 -x,-y,-z

loop_
_atom_site_type_symbol
_atom_site_label
_atom_site_fract_x
_atom_site_fract_y
_atom_site_fract_z
_atom_site_occupancy
_atom_site_thermal_displace_type
_atom_site_U_iso_or_equiv
_atom_site_symmetry_multiplicity
Co Co 0.5 0.0 0.0 1.0 Uiso 0.015 1
P P1 0.6858(14) 0.3646(16) 0.1005(11) 1.0 Uiso 0.015 2
P P2 0.4343(19) 0.0137(12) 0.3196(11) 1.0 Uiso 0.015 2
O O1 0.614(4) 0.2318(27) 0.0266(17) 1.0 Uiso 0.015 2
O O2 0.5020(24) 0.5113(25) 0.1703(20) 1.0 Uiso 0.015 2
O O3 0.8120(12) 0.4594(16) 0.0048(14) 1.0 Uiso 0.015 2
C C1 0.8354(20) 0.235(4) 0.2172(16) 1.0 Uiso 0.015 2
O O4 0.4498(32) -0.0298(34) 0.1791(12) 1.0 Uiso 0.015 2
O O5 0.2115(24) 0.0526(27) 0.3823(19) 1.0 Uiso 0.015 2
O O6 0.570(4) 0.8518(22) 0.3856(26) 1.0 Uiso 0.015 2
C C2 0.5110(23) 0.2183(18) 0.3321(20) 1.0 Uiso 0.015 2
O Ow1 0.8141(20) 0.8314(17) 0.0385(27) 1.0 Uiso 0.015 2
N N 0.7236(23) 0.2154(21) 0.3485(12) 1.0 Uiso 0.015 2
C C3 0.7030(28) 0.3857(28) 0.4217(32) 1.0 Uiso 0.015 2
C C4 0.8882(25) 0.3805(23) 0.4795(20) 1.0 Uiso 0.015 2
C c5 0.059(4) 0.388(4) 0.3937(22) 1.0 Uiso 0.015 2
C C6 -0.1554(31) 0.478(4) 0.5930(15) 1.0 Uiso 0.015 2
O Ow2 0.1467(23) 0.7801(26) 0.1990(21) 1.0 Uiso 0.015 2

loop_
_atom_type_symbol
_atom_type_number_in_cell
_atom_type_scat_dispersion_real
_atom_type_scat_dispersion_imag
_atom_type_scat_Cromer_Mann_a1
_atom_type_scat_Cromer_Mann_a2
_atom_type_scat_Cromer_Mann_a3
_atom_type_scat_Cromer_Mann_a4
_atom_type_scat_Cromer_Mann_b1
_atom_type_scat_Cromer_Mann_b2
_atom_type_scat_Cromer_Mann_b3
_atom_type_scat_Cromer_Mann_b4
_atom_type_scat_Cromer_Mann_c
_atom_type_scat_source
Co 1.0 0.000 0.000 12.2841 4.27910 7.34090 0.27840 4.00340 13.5359 2.34880 71.1692 1.01180 International_Tables_Vol_C
P 4.0 0.000 0.000 6.43450 1.90670 4.17910 27.1570 1.78000 0.52600 1.49080 68.1645 1.11490 International_Tables_Vol_C
O 16.0 0.000 0.000 3.04850 13.2771 2.28680 5.70110 1.54630 0.32390 0.86700 32.9089 0.25080 International_Tables_Vol_C
C 12.0 0.000 0.000 2.31000 20.8439 1.02000 10.2075 1.58860 0.56870 0.86500 51.6512 0.21560 International_Tables_Vol_C
N 2.0 0.000 0.000 12.2126 0.00570 3.13220 9.89330 2.01250 28.9975 1.16630 0.58260 -11.529 International_Tables_Vol_C

loop_
_geom_angle_atom_site_label_1
_geom_angle_atom_site_label_2
_geom_angle_atom_site_label_3
_geom_angle
_geom_angle_site_symmetry_1
_geom_angle_site_symmetry_3
_geom_angle_publ_flag
O4 Co O4 180.0 1_555 -1_655 n
O1 P1 O2 110.8(7) 1_555 1_555 n
O1 P1 O3 107.7(7) 1_555 1_555 n
O1 P1 C1 109.1(7) 1_555 1_555 n
O2 P1 O3 109.6(7) 1_555 1_555 n
O2 P1 C1 108.6(6) 1_555 1_555 n
O3 P1 C1 111.1(6) 1_555 1_555 n
O4 P2 O5 109.4(7) 1_555 1_555 n
O4 P2 O6 109.7(7) 1_555 1_545 n
O4 P2 C2 109.2(6) 1_555 1_555 n
O5 P2 O6 110.7(7) 1_555 1_545 n
O5 P2 C2 107.5(7) 1_555 1_555 n
O6 P2 C2 110.4(6) 1_545 1_555 n
P1 C1 N 117.0(7) 1_555 1_555 n
Co O4 P2 158.1(13) 1_555 1_555 n
P2 C2 N 123.2(8) 1_555 1_555 n
C1 N C2 107.0(7) 1_555 1_555 n
C1 N C3 107.8(8) 1_555 1_555 n
C2 N C3 105.9(7) 1_555 1_555 n
N C3 C4 113.5(8) 1_555 1_555 n
C3 C4 c5 115.5(9) 1_555 1_655 n
C3 C4 C6 113.3(8) 1_555 1_655 n
c5 C4 C6 119.22(31) 1_655 1_655 n
C4 c5 C6 119.5(4) 1_455 -1_566 n
C4 C6 c5 119.64(35) 1_455 -1_566 n

loop_
_geom_bond_atom_site_label_1
_geom_bond_atom_site_label_2
_geom_bond_distance
_geom_bond_site_symmetry_2
_geom_bond_publ_flag
Co O1 2.166(11) 1_555 n
Co O1 2.166(11) -1_655 n
Co O4 1.898(14) 1_555 n
Co O4 1.898(14) -1_655 n
Co Ow1 2.276(11) 1_545 n
Co Ow1 2.276(11) -1_665 n
P1 O1 1.541(5) 1_555 n
P1 O2 1.552(5) 1_555 n
P1 O3 1.525(5) 1_555 n
P1 C1 1.807(5) 1_555 n
P2 O4 1.530(5) 1_555 n
P2 O5 1.538(5) 1_555 n
P2 O6 1.529(5) 1_545 n
P2 C2 1.793(5) 1_555 n
O1 Co 2.166(11) 1_555 n
O1 P1 1.541(5) 1_555 n
O1 O2 2.546(10) 1_555 n
O1 O2 2.832(25) -1_665 n
O1 O3 2.476(10) 1_555 n
O1 O4 2.868(26) 1_555 n
O1 O4 2.891(18) -1_655 n
O1 Ow1 2.962(25) 1_545 n
O1 Ow2 2.694(11) -1_665 n
O2 P1 1.552(5) 1_555 n
O2 O1 2.546(10) 1_555 n
O2 O1 2.832(25) -1_665 n
O2 O3 2.514(10) 1_555 n
O2 Ow2 2.701(10) 1_555 n
O3 P1 1.525(5) 1_555 n
O3 O1 2.476(10) 1_555 n
O3 O2 2.514(10) 1_555 n
O3 O3 2.828(11) -1_765 n
O3 Ow1 2.865(11) 1_555 n
O3 Ow1 2.878(14) -1_765 n
O3 Ow2 2.832(15) -1_665 n
C1 P1 1.807(5) 1_555 n
C1 N 1.513(5) 1_555 n
O4 Co 1.898(14) 1_555 n
O4 P2 1.530(5) 1_555 n
O4 O1 2.868(26) 1_555 n
O4 O1 2.891(18) -1_655 n
O4 O5 2.504(10) 1_555 n
O4 O6 2.501(10) 1_545 n
O4 Ow1 2.689(6) 1_545 n
O4 Ow2 2.843(11) 1_545 n
O5 P2 1.538(5) 1_555 n
O5 O4 2.504(10) 1_555 n
O5 O6 2.523(10) 1_545 n
O5 c5 2.460(33) 1_555 n
O6 P2 1.529(5) 1_565 n
O6 O4 2.501(10) 1_565 n
O6 O5 2.523(10) 1_565 n
C2 P2 1.793(5) 1_555 n
C2 N 1.504(6) 1_555 n
Ow1 Co 2.276(11) 1_565 n
Ow1 O1 2.962(25) 1_565 n
Ow1 O3 2.865(11) 1_555 n
Ow1 O3 2.878(14) -1_765 n
Ow1 O4 2.689(6) 1_565 n
N C1 1.513(5) 1_555 n
N C2 1.504(6) 1_555 n
N C3 1.504(6) 1_555 n
C3 N 1.504(6) 1_555 n
C3 C4 1.495(6) 1_555 n
C4 C3 1.495(6) 1_555 n
C4 c5 1.392(5) 1_655 n
C4 C6 1.399(5) 1_655 n
c5 O5 2.460(33) 1_555 n
c5 C4 1.392(5) 1_455 n
c5 C6 1.391(5) -1_566 n
C6 C4 1.399(5) 1_455 n
C6 c5 1.391(5) -1_566 n
Ow2 O1 2.694(11) -1_665 n
Ow2 O2 2.701(10) 1_555 n
Ow2 O3 2.832(15) -1_665 n
Ow2 O4 2.843(11) 1_565 n
